data_1576199
loop_
_publ_author_name
'Schomberg-Sanchez, Isaac S'
'Robinson, William C.'
'Sanderson, Makayla E.'
'Mosquera, Mart&#xed;n A'
'Lemon, Christopher M.'

_publ_section_title
;
 Hangman dipyrrin complexes.
;
_journal_issue 1
_journal_name_full 'Chemical science'
_journal_page_first 602
_journal_page_last 616
_journal_paper_doi 10.1039/d5sc06893b
_journal_volume 17
_journal_year 2026
_chemical_formula_moiety 'C28 H25 N3 O4 Pd'
_chemical_formula_sum 'C28 H25 N3 O4 Pd'
_chemical_formula_weight 573.91
_space_group_crystal_system monoclinic
_space_group_IT_number 14
_space_group_name_Hall '-P 2yn'
_space_group_name_H-M_alt 'P 1 21/n 1'
_atom_sites_solution_hydrogens mixed
_atom_sites_solution_primary dual
_audit_creation_date 2024-08-02
_audit_creation_method
;FinalCif V117 by Daniel Kratzert, Freiburg 2024,
https://dkratzert.de/finalcif.html
;
_audit_update_record
;
2025-08-27 deposited with the CCDC.	2025-11-03 downloaded from the CCDC.
;
_cell_angle_alpha 90
_cell_angle_beta 97.876(3)
_cell_angle_gamma 90
_cell_formula_units_Z 4
_cell_length_a 7.0141(7)
_cell_length_b 17.2303(16)
_cell_length_c 20.2314(17)
_cell_measurement_reflns_used 9245
_cell_measurement_temperature 100
_cell_measurement_theta_max 29.555
_cell_measurement_theta_min 2.574
_cell_volume 2422.0(4)
_computing_cell_refinement 'SAINT V8.40B (Bruker, 2016)'
_computing_data_collection 'APEX4 (Bruker-AXS, 2021)'
_computing_data_reduction 'SAINT V8.40B (Bruker, 2016)'
_computing_molecular_graphics 'Olex2 1.5 (Dolomanov et al., 2009)'
_computing_publication_material 'Olex2 1.5 (Dolomanov et al., 2009)'
_computing_structure_refinement 'SHELXL 2019/3 (Sheldrick, 2015)'
_computing_structure_solution 'SHELXT 2018/2 (Sheldrick, 2018)'
_diffrn_ambient_environment N~2~
_diffrn_ambient_temperature 100
_diffrn_detector 'Bruker Photon II'
_diffrn_detector_area_resol_mean 7.39
_diffrn_detector_type 'Charge-Integrating Pixel Array'
_diffrn_measured_fraction_theta_full 0.999
_diffrn_measured_fraction_theta_max 0.999
_diffrn_measurement_device 'Fixed Chi Three-Circle Diffractometer'
_diffrn_measurement_device_type 'Bruker D8 VENTURE Duo'
_diffrn_measurement_method '\w and \f scans'
_diffrn_measurement_specimen_support 'MiTeGen micromount'
_diffrn_radiation_monochromator 'TRIUMPH graphite'
_diffrn_radiation_probe x-ray
_diffrn_radiation_type MoK\a
_diffrn_radiation_wavelength 0.71073
_diffrn_radiation_xray_symbol K-L~3~
_diffrn_reflns_av_R_equivalents 0.0474
_diffrn_reflns_av_unetI/netI 0.0215
_diffrn_reflns_Laue_measured_fraction_full 0.999
_diffrn_reflns_Laue_measured_fraction_max 0.999
_diffrn_reflns_limit_h_max 9
_diffrn_reflns_limit_h_min -9
_diffrn_reflns_limit_k_max 23
_diffrn_reflns_limit_k_min -23
_diffrn_reflns_limit_l_max 26
_diffrn_reflns_limit_l_min -28
_diffrn_reflns_number 112649
_diffrn_reflns_point_group_measured_fraction_full 0.999
_diffrn_reflns_point_group_measured_fraction_max 0.999
_diffrn_reflns_theta_full 25.242
_diffrn_reflns_theta_max 29.564
_diffrn_reflns_theta_min 2.968
_diffrn_source 'sealed tube'
_diffrn_source_current 30.0
_diffrn_source_power 1.35
_diffrn_source_type fine-focus
_diffrn_source_voltage 45.0
_diffrn_standards_number 0
_exptl_absorpt_coefficient_mu 0.807
_exptl_absorpt_correction_T_max 0.7459
_exptl_absorpt_correction_T_min 0.6727
_exptl_absorpt_correction_type multi-scan
_exptl_absorpt_process_details
;
SADABS-2016/2 (Bruker,2016/2) was used for absorption correction.
wR2(int) was 0.0781 before and 0.0709 after correction.
The Ratio of minimum to maximum transmission is 0.9019.
The \l/2 correction factor is Not present.
;
_exptl_crystal_colour orange
_exptl_crystal_colour_primary orange
_exptl_crystal_density_diffrn 1.574
_exptl_crystal_description rod
_exptl_crystal_F_000 1168
_exptl_crystal_size_max 0.56
_exptl_crystal_size_mid 0.08
_exptl_crystal_size_min 0.06
_refine_diff_density_max 0.664
_refine_diff_density_min -0.681
_refine_diff_density_rms 0.098
_refine_ls_extinction_method none
_refine_ls_goodness_of_fit_ref 1.242
_refine_ls_hydrogen_treatment mixed
_refine_ls_matrix_type full
_refine_ls_number_parameters 332
_refine_ls_number_reflns 6780
_refine_ls_number_restraints 0
_refine_ls_restrained_S_all 1.242
_refine_ls_R_factor_all 0.0466
_refine_ls_R_factor_gt 0.0378
_refine_ls_shift/su_max 0.000
_refine_ls_shift/su_mean 0.000
_refine_ls_structure_factor_coef Fsqd
_refine_ls_weighting_details 'w=1/[\s^2^(Fo^2^)+4.9632P] where P=(Fo^2^+2Fc^2^)/3'
_refine_ls_weighting_scheme calc
_refine_ls_wR_factor_gt 0.0651
_refine_ls_wR_factor_ref 0.0689
_reflns_Friedel_coverage 0.000
_reflns_number_gt 6087
_reflns_number_total 6780
_reflns_threshold_expression 'I > 2\s(I)'
_cod_data_source_file d5sc06893b2.cif
_cod_data_source_block msu_cl17
_cod_depositor_comments
;
The following automatic conversions were performed:

data item '_diffrn_radiation_probe' value 'X-ray' was changed to
'x-ray' in accordance with the
/home/data/users/saulius/crontab/automatic-downloads/rss-feeds/RSC/lib/dictionaries/cif_core.dic
dictionary named 'cif_core.dic' version 2.4.2 last updated on
2011-04-26.

Automatic conversion script
Id: cif_fix_values 8170 2020-07-09 18:12:32Z antanas 

 Adding full bibliography for 1576196--1576201.cif.
;
_cod_database_code 1576199
_olex2_refinement_description
;
1. Fixed Uiso
 At 1.2 times of:
  All C(H) groups
 At 1.5 times of:
  All C(H,H,H) groups
2.a Aromatic/amide H refined with riding coordinates:
 C1(H1), C2(H2), C3(H3A), C7(H7), C8(H8), C9(H9), C11(H11), C12(H12), C13(H13),
  C14(H14), C18(H18), C20(H20), C21(H21), C22(H22), C26(H26)
2.b Idealised Me refined as rotating group:
 C23(H23A,H23B,H23C), C24(H24A,H24B,H24C), C28(H28A,H28B,H28C)
;
_olex2_submission_special_instructions 'No special instructions were received'
_shelx_shelxl_version_number 2019/3
_shelx_space_group_comment
;
The symmetry employed for this shelxl refinement is uniquely defined
by the following loop, which should always be used as a source of
symmetry information in preference to the above space-group names.
They are only intended as comments.
;
_shelx_estimated_absorpt_t_min 0.661
_shelx_estimated_absorpt_t_max 0.953
_diffrn_measurement_ambient_temperature_device_make 'Oxford Cryostream 700'

loop_
_space_group_symop_operation_xyz
'x, y, z'
'-x+1/2, y+1/2, -z+1/2'
'-x, -y, -z'
'x-1/2, -y-1/2, z-1/2'

loop_
_atom_site_label
_atom_site_type_symbol
_atom_site_fract_x
_atom_site_fract_y
_atom_site_fract_z
_atom_site_U_iso_or_equiv
_atom_site_adp_type
_atom_site_occupancy
_atom_site_site_symmetry_order
_atom_site_calc_flag
_atom_site_refinement_flags_posn
_atom_site_refinement_flags_adp
_atom_site_refinement_flags_occupancy
_atom_site_disorder_assembly
_atom_site_disorder_group
Pd1 Pd 0.34878(2) 0.31685(2) 0.38837(2) 0.01199(5) Uani 1 1 d . . . . .
O1 O 0.2176(2) 0.21375(9) 0.38308(8) 0.0164(3) Uani 1 1 d . . . . .
O2 O 0.1679(2) 0.36194(10) 0.44637(8) 0.0175(3) Uani 1 1 d . . . . .
O3 O 0.6221(2) 0.44047(10) 0.05481(8) 0.0181(3) Uani 1 1 d . . . . .
O4 O 0.0354(2) 0.22407(10) 0.13927(9) 0.0210(4) Uani 1 1 d . . . . .
N1 N 0.5312(3) 0.27465(11) 0.33021(9) 0.0140(4) Uani 1 1 d . . . . .
N2 N 0.4783(3) 0.41981(11) 0.38851(9) 0.0140(4) Uani 1 1 d . . . . .
N3 N 0.6091(3) 0.41778(12) 0.16542(9) 0.0154(4) Uani 1 1 d . . . . .
H3 H 0.539(4) 0.4016(16) 0.1917(14) 0.017(7) Uiso 1 1 d . . . . .
C1 C 0.5432(3) 0.20027(14) 0.31299(12) 0.0179(5) Uani 1 1 d . . . . .
H1 H 0.472000 0.159311 0.329362 0.021 Uiso 1 1 calc R U . . .
C2 C 0.6761(3) 0.19062(15) 0.26714(12) 0.0200(5) Uani 1 1 d . . . . .
H2 H 0.708875 0.143297 0.247386 0.024 Uiso 1 1 calc R U . . .
C3 C 0.7487(3) 0.26278(14) 0.25667(12) 0.0184(5) Uani 1 1 d . . . . .
H3A H 0.841247 0.275029 0.228095 0.022 Uiso 1 1 calc R U . . .
C4 C 0.6590(3) 0.31605(14) 0.29683(10) 0.0137(4) Uani 1 1 d . . . . .
C5 C 0.6988(3) 0.39498(13) 0.30556(11) 0.0135(4) Uani 1 1 d . . . . .
C6 C 0.6176(3) 0.44347(13) 0.34976(11) 0.0140(4) Uani 1 1 d . . . . .
C7 C 0.6565(3) 0.52362(14) 0.36296(11) 0.0169(4) Uani 1 1 d . . . . .
H7 H 0.745126 0.554984 0.343389 0.020 Uiso 1 1 calc R U . . .
C8 C 0.5425(4) 0.54707(14) 0.40913(12) 0.0190(5) Uani 1 1 d . . . . .
H8 H 0.537991 0.597364 0.428094 0.023 Uiso 1 1 calc R U . . .
C9 C 0.4330(3) 0.48170(13) 0.42295(11) 0.0161(4) Uani 1 1 d . . . . .
H9 H 0.339513 0.481754 0.452780 0.019 Uiso 1 1 calc R U . . .
C10 C 0.8393(3) 0.43098(13) 0.26531(11) 0.0138(4) Uani 1 1 d . . . . .
C11 C 1.0184(3) 0.45485(14) 0.29690(12) 0.0169(4) Uani 1 1 d . . . . .
H11 H 1.049322 0.448372 0.343775 0.020 Uiso 1 1 calc R U . . .
C12 C 1.1530(3) 0.48810(14) 0.26088(12) 0.0183(5) Uani 1 1 d . . . . .
H12 H 1.275184 0.503937 0.282878 0.022 Uiso 1 1 calc R U . . .
C13 C 1.1066(3) 0.49782(13) 0.19245(12) 0.0167(4) Uani 1 1 d . . . . .
H13 H 1.198385 0.520212 0.167700 0.020 Uiso 1 1 calc R U . . .
C14 C 0.9285(3) 0.47539(13) 0.15959(11) 0.0154(4) Uani 1 1 d . . . . .
H14 H 0.898153 0.483004 0.112827 0.018 Uiso 1 1 calc R U . . .
C15 C 0.7936(3) 0.44150(13) 0.19573(11) 0.0137(4) Uani 1 1 d . . . . .
C16 C 0.5376(3) 0.41499(13) 0.09910(11) 0.0138(4) Uani 1 1 d . . . . .
C17 C 0.3420(3) 0.37866(13) 0.08414(11) 0.0148(4) Uani 1 1 d . . . . .
C18 C 0.2862(3) 0.31697(14) 0.12222(11) 0.0156(4) Uani 1 1 d . . . . .
H18 H 0.371181 0.297647 0.159164 0.019 Uiso 1 1 calc R U . . .
C19 C 0.1046(3) 0.28432(13) 0.10521(12) 0.0163(4) Uani 1 1 d . . . . .
C20 C -0.0194(3) 0.31208(15) 0.05056(12) 0.0187(5) Uani 1 1 d . . . . .
H20 H -0.142302 0.288950 0.038673 0.022 Uiso 1 1 calc R U . . .
C21 C 0.0375(3) 0.37360(15) 0.01367(12) 0.0192(5) Uani 1 1 d . . . . .
H21 H -0.047731 0.392833 -0.023246 0.023 Uiso 1 1 calc R U . . .
C22 C 0.2179(3) 0.40756(14) 0.03001(11) 0.0163(4) Uani 1 1 d . . . . .
H22 H 0.255822 0.449839 0.004643 0.020 Uiso 1 1 calc R U . . .
C23 C 0.1598(4) 0.19407(15) 0.19536(13) 0.0236(5) Uani 1 1 d . . . . .
H23A H 0.277850 0.174157 0.180564 0.035 Uiso 1 1 calc R U . . .
H23B H 0.094515 0.151953 0.215846 0.035 Uiso 1 1 calc R U . . .
H23C H 0.192428 0.235546 0.228110 0.035 Uiso 1 1 calc R U . . .
C24 C -0.0091(3) 0.11734(14) 0.39657(12) 0.0184(5) Uani 1 1 d . . . . .
H24A H 0.017028 0.099478 0.352709 0.028 Uiso 1 1 calc R U . . .
H24B H -0.148065 0.116175 0.398160 0.028 Uiso 1 1 calc R U . . .
H24C H 0.056192 0.083208 0.431278 0.028 Uiso 1 1 calc R U . . .
C25 C 0.0641(3) 0.19909(13) 0.40822(11) 0.0157(4) Uani 1 1 d . . . . .
C26 C -0.0330(3) 0.24986(14) 0.44597(12) 0.0180(5) Uani 1 1 d . . . . .
H26 H -0.146498 0.230992 0.461229 0.022 Uiso 1 1 calc R U . . .
C27 C 0.0222(3) 0.32569(14) 0.46319(11) 0.0166(4) Uani 1 1 d . . . . .
C28 C -0.0960(4) 0.37264(15) 0.50574(13) 0.0223(5) Uani 1 1 d . . . . .
H28A H -0.015234 0.388016 0.547073 0.034 Uiso 1 1 calc R U . . .
H28B H -0.204057 0.341248 0.516527 0.034 Uiso 1 1 calc R U . . .
H28C H -0.145331 0.419138 0.481240 0.034 Uiso 1 1 calc R U . . .

loop_
_atom_site_aniso_label
_atom_site_aniso_U_11
_atom_site_aniso_U_22
_atom_site_aniso_U_33
_atom_site_aniso_U_23
_atom_site_aniso_U_13
_atom_site_aniso_U_12
Pd1 0.01180(8) 0.01216(8) 0.01231(8) 0.00082(6) 0.00267(5) -0.00158(6)
O1 0.0153(8) 0.0152(8) 0.0195(8) 0.0000(6) 0.0048(6) -0.0024(6)
O2 0.0175(8) 0.0181(8) 0.0178(8) -0.0008(6) 0.0062(6) -0.0024(6)
O3 0.0171(8) 0.0229(9) 0.0144(8) 0.0030(7) 0.0029(6) -0.0013(7)
O4 0.0167(8) 0.0185(9) 0.0266(9) 0.0022(7) -0.0007(7) -0.0044(7)
N1 0.0136(9) 0.0139(9) 0.0146(9) 0.0026(7) 0.0020(7) -0.0006(7)
N2 0.0148(9) 0.0139(9) 0.0129(8) 0.0010(7) 0.0009(7) -0.0026(7)
N3 0.0133(9) 0.0211(10) 0.0121(9) 0.0020(7) 0.0034(7) -0.0047(8)
C1 0.0185(11) 0.0156(11) 0.0197(11) 0.0024(9) 0.0031(9) -0.0006(9)
C2 0.0220(12) 0.0180(12) 0.0206(11) -0.0016(9) 0.0051(9) 0.0043(9)
C3 0.0174(11) 0.0207(12) 0.0177(11) 0.0013(9) 0.0049(9) 0.0028(9)
C4 0.0119(9) 0.0167(10) 0.0121(9) 0.0023(8) 0.0005(7) 0.0004(8)
C5 0.0102(9) 0.0190(11) 0.0106(9) 0.0033(8) -0.0009(8) -0.0014(8)
C6 0.0117(10) 0.0156(10) 0.0145(10) 0.0023(8) 0.0012(8) -0.0034(8)
C7 0.0184(11) 0.0164(11) 0.0152(10) 0.0028(8) 0.0004(8) -0.0052(9)
C8 0.0256(12) 0.0139(11) 0.0172(11) -0.0012(9) 0.0018(9) -0.0042(9)
C9 0.0190(11) 0.0166(11) 0.0126(10) -0.0022(8) 0.0012(8) -0.0026(9)
C10 0.0125(10) 0.0151(10) 0.0136(10) 0.0021(8) 0.0014(8) 0.0005(8)
C11 0.0136(10) 0.0204(11) 0.0161(10) 0.0020(9) 0.0002(8) -0.0014(9)
C12 0.0123(10) 0.0190(11) 0.0227(12) 0.0006(9) -0.0007(9) -0.0034(9)
C13 0.0135(10) 0.0149(11) 0.0233(11) 0.0014(9) 0.0082(9) -0.0015(8)
C14 0.0172(11) 0.0144(10) 0.0150(10) 0.0004(8) 0.0036(8) -0.0012(8)
C15 0.0116(10) 0.0150(10) 0.0145(10) 0.0000(8) 0.0023(8) 0.0002(8)
C16 0.0154(10) 0.0127(10) 0.0132(10) 0.0011(8) 0.0019(8) 0.0022(8)
C17 0.0127(10) 0.0174(11) 0.0143(10) -0.0028(8) 0.0022(8) 0.0010(8)
C18 0.0136(10) 0.0159(10) 0.0166(10) -0.0013(9) -0.0003(8) 0.0008(9)
C19 0.0164(11) 0.0145(10) 0.0185(11) -0.0039(8) 0.0041(9) 0.0013(8)
C20 0.0131(10) 0.0210(11) 0.0212(11) -0.0055(9) -0.0004(8) 0.0002(9)
C21 0.0151(11) 0.0260(12) 0.0154(11) -0.0023(9) -0.0022(8) 0.0045(9)
C22 0.0161(11) 0.0185(11) 0.0144(10) -0.0010(8) 0.0018(8) 0.0024(9)
C23 0.0191(12) 0.0209(13) 0.0297(13) 0.0051(10) 0.0000(10) -0.0022(10)
C24 0.0189(11) 0.0161(11) 0.0202(11) 0.0030(9) 0.0026(9) -0.0049(9)
C25 0.0135(10) 0.0179(11) 0.0148(10) 0.0047(8) -0.0013(8) -0.0021(8)
C26 0.0148(10) 0.0210(12) 0.0189(11) 0.0043(9) 0.0050(9) -0.0020(9)
C27 0.0147(10) 0.0213(12) 0.0138(10) 0.0038(9) 0.0022(8) 0.0017(9)
C28 0.0202(12) 0.0246(13) 0.0243(12) -0.0012(10) 0.0103(10) -0.0003(10)

loop_
_atom_type_symbol
_atom_type_description
_atom_type_scat_dispersion_real
_atom_type_scat_dispersion_imag
_atom_type_scat_source
C C 0.0033 0.0016 'International Tables Vol C Tables 4.2.6.8 and 6.1.1.4'
H H 0.0000 0.0000 'International Tables Vol C Tables 4.2.6.8 and 6.1.1.4'
N N 0.0061 0.0033 'International Tables Vol C Tables 4.2.6.8 and 6.1.1.4'
O O 0.0106 0.0060 'International Tables Vol C Tables 4.2.6.8 and 6.1.1.4'
Pd Pd -0.9988 1.0072 'International Tables Vol C Tables 4.2.6.8 and 6.1.1.4'

loop_
_geom_angle_atom_site_label_1
_geom_angle_atom_site_label_2
_geom_angle_atom_site_label_3
_geom_angle
_geom_angle_site_symmetry_1
_geom_angle_site_symmetry_3
_geom_angle_publ_flag
O1 Pd1 O2 93.00(7) . . ?
N1 Pd1 O1 88.41(7) . . ?
N1 Pd1 O2 178.56(7) . . ?
N1 Pd1 N2 89.79(8) . . ?
N2 Pd1 O1 177.04(7) . . ?
N2 Pd1 O2 88.80(7) . . ?
C25 O1 Pd1 124.19(15) . . ?
C27 O2 Pd1 123.99(15) . . ?
C19 O4 C23 116.94(18) . . ?
C1 N1 Pd1 125.04(16) . . ?
C1 N1 C4 107.33(19) . . ?
C4 N1 Pd1 127.52(15) . . ?
C6 N2 Pd1 127.85(15) . . ?
C9 N2 Pd1 124.79(16) . . ?
C9 N2 C6 107.14(19) . . ?
C15 N3 H3 114(2) . . ?
C16 N3 H3 117(2) . . ?
C16 N3 C15 128.79(19) . . ?
N1 C1 H1 124.6 . . ?
N1 C1 C2 110.8(2) . . ?
C2 C1 H1 124.6 . . ?
C1 C2 H2 126.6 . . ?
C3 C2 C1 106.7(2) . . ?
C3 C2 H2 126.6 . . ?
C2 C3 H3A 126.5 . . ?
C2 C3 C4 107.0(2) . . ?
C4 C3 H3A 126.5 . . ?
N1 C4 C3 108.1(2) . . ?
N1 C4 C5 124.7(2) . . ?
C5 C4 C3 127.1(2) . . ?
C4 C5 C6 124.8(2) . . ?
C4 C5 C10 118.1(2) . . ?
C6 C5 C10 117.1(2) . . ?
N2 C6 C5 124.2(2) . . ?
N2 C6 C7 108.0(2) . . ?
C5 C6 C7 127.8(2) . . ?
C6 C7 H7 126.3 . . ?
C8 C7 C6 107.4(2) . . ?
C8 C7 H7 126.3 . . ?
C7 C8 H8 126.8 . . ?
C7 C8 C9 106.5(2) . . ?
C9 C8 H8 126.8 . . ?
N2 C9 C8 111.0(2) . . ?
N2 C9 H9 124.5 . . ?
C8 C9 H9 124.5 . . ?
C11 C10 C5 119.54(19) . . ?
C11 C10 C15 119.2(2) . . ?
C15 C10 C5 121.29(19) . . ?
C10 C11 H11 119.5 . . ?
C10 C11 C12 121.0(2) . . ?
C12 C11 H11 119.5 . . ?
C11 C12 H12 120.4 . . ?
C13 C12 C11 119.2(2) . . ?
C13 C12 H12 120.4 . . ?
C12 C13 H13 119.4 . . ?
C14 C13 C12 121.1(2) . . ?
C14 C13 H13 119.4 . . ?
C13 C14 H14 120.2 . . ?
C13 C14 C15 119.6(2) . . ?
C15 C14 H14 120.2 . . ?
C10 C15 N3 117.66(19) . . ?
C14 C15 N3 122.5(2) . . ?
C14 C15 C10 119.8(2) . . ?
O3 C16 N3 123.9(2) . . ?
O3 C16 C17 121.6(2) . . ?
N3 C16 C17 114.53(19) . . ?
C18 C17 C16 121.5(2) . . ?
C22 C17 C16 117.7(2) . . ?
C22 C17 C18 120.8(2) . . ?
C17 C18 H18 120.5 . . ?
C19 C18 C17 119.1(2) . . ?
C19 C18 H18 120.5 . . ?
O4 C19 C18 123.8(2) . . ?
O4 C19 C20 115.7(2) . . ?
C18 C19 C20 120.5(2) . . ?
C19 C20 H20 120.2 . . ?
C21 C20 C19 119.7(2) . . ?
C21 C20 H20 120.2 . . ?
C20 C21 H21 119.6 . . ?
C20 C21 C22 120.9(2) . . ?
C22 C21 H21 119.6 . . ?
C17 C22 H22 120.5 . . ?
C21 C22 C17 119.1(2) . . ?
C21 C22 H22 120.5 . . ?
O4 C23 H23A 109.5 . . ?
O4 C23 H23B 109.5 . . ?
O4 C23 H23C 109.5 . . ?
H23A C23 H23B 109.5 . . ?
H23A C23 H23C 109.5 . . ?
H23B C23 H23C 109.5 . . ?
H24A C24 H24B 109.5 . . ?
H24A C24 H24C 109.5 . . ?
H24B C24 H24C 109.5 . . ?
C25 C24 H24A 109.5 . . ?
C25 C24 H24B 109.5 . . ?
C25 C24 H24C 109.5 . . ?
O1 C25 C24 114.2(2) . . ?
O1 C25 C26 126.4(2) . . ?
C26 C25 C24 119.3(2) . . ?
C25 C26 H26 117.1 . . ?
C27 C26 C25 125.7(2) . . ?
C27 C26 H26 117.1 . . ?
O2 C27 C26 126.5(2) . . ?
O2 C27 C28 114.2(2) . . ?
C26 C27 C28 119.3(2) . . ?
C27 C28 H28A 109.5 . . ?
C27 C28 H28B 109.5 . . ?
C27 C28 H28C 109.5 . . ?
H28A C28 H28B 109.5 . . ?
H28A C28 H28C 109.5 . . ?
H28B C28 H28C 109.5 . . ?

loop_
_geom_bond_atom_site_label_1
_geom_bond_atom_site_label_2
_geom_bond_distance
_geom_bond_site_symmetry_2
_geom_bond_publ_flag
Pd1 O1 1.9967(16) . ?
Pd1 O2 1.9998(16) . ?
Pd1 N1 1.9905(19) . ?
Pd1 N2 1.9928(19) . ?
O1 C25 1.277(3) . ?
O2 C27 1.282(3) . ?
O3 C16 1.222(3) . ?
O4 C19 1.371(3) . ?
O4 C23 1.430(3) . ?
N1 C1 1.334(3) . ?
N1 C4 1.391(3) . ?
N2 C6 1.395(3) . ?
N2 C9 1.336(3) . ?
N3 H3 0.82(3) . ?
N3 C15 1.414(3) . ?
N3 C16 1.367(3) . ?
C1 H1 0.9500 . ?
C1 C2 1.412(3) . ?
C2 H2 0.9500 . ?
C2 C3 1.371(3) . ?
C3 H3A 0.9500 . ?
C3 C4 1.428(3) . ?
C4 C5 1.395(3) . ?
C5 C6 1.401(3) . ?
C5 C10 1.496(3) . ?
C6 C7 1.426(3) . ?
C7 H7 0.9500 . ?
C7 C8 1.371(3) . ?
C8 H8 0.9500 . ?
C8 C9 1.413(3) . ?
C9 H9 0.9500 . ?
C10 C11 1.391(3) . ?
C10 C15 1.412(3) . ?
C11 H11 0.9500 . ?
C11 C12 1.393(3) . ?
C12 H12 0.9500 . ?
C12 C13 1.388(3) . ?
C13 H13 0.9500 . ?
C13 C14 1.387(3) . ?
C14 H14 0.9500 . ?
C14 C15 1.400(3) . ?
C16 C17 1.500(3) . ?
C17 C18 1.400(3) . ?
C17 C22 1.394(3) . ?
C18 H18 0.9500 . ?
C18 C19 1.392(3) . ?
C19 C20 1.394(3) . ?
C20 H20 0.9500 . ?
C20 C21 1.386(4) . ?
C21 H21 0.9500 . ?
C21 C22 1.392(3) . ?
C22 H22 0.9500 . ?
C23 H23A 0.9800 . ?
C23 H23B 0.9800 . ?
C23 H23C 0.9800 . ?
C24 H24A 0.9800 . ?
C24 H24B 0.9800 . ?
C24 H24C 0.9800 . ?
C24 C25 1.507(3) . ?
C25 C26 1.398(3) . ?
C26 H26 0.9500 . ?
C26 C27 1.393(3) . ?
C27 C28 1.509(3) . ?
C28 H28A 0.9800 . ?
C28 H28B 0.9800 . ?
C28 H28C 0.9800 . ?

loop_
_geom_torsion_atom_site_label_1
_geom_torsion_atom_site_label_2
_geom_torsion_atom_site_label_3
_geom_torsion_atom_site_label_4
_geom_torsion
_geom_torsion_site_symmetry_1
_geom_torsion_site_symmetry_2
_geom_torsion_site_symmetry_3
_geom_torsion_site_symmetry_4
_geom_torsion_publ_flag
Pd1 O1 C25 C24 178.98(14) . . . . ?
Pd1 O1 C25 C26 -3.3(3) . . . . ?
Pd1 O2 C27 C26 1.5(3) . . . . ?
Pd1 O2 C27 C28 -178.41(15) . . . . ?
Pd1 N1 C1 C2 175.31(16) . . . . ?
Pd1 N1 C4 C3 -175.07(15) . . . . ?
Pd1 N1 C4 C5 8.8(3) . . . . ?
Pd1 N2 C6 C5 -3.8(3) . . . . ?
Pd1 N2 C6 C7 175.36(15) . . . . ?
Pd1 N2 C9 C8 -176.16(15) . . . . ?
O1 C25 C26 C27 -0.5(4) . . . . ?
O3 C16 C17 C18 146.2(2) . . . . ?
O3 C16 C17 C22 -32.7(3) . . . . ?
O4 C19 C20 C21 179.2(2) . . . . ?
N1 C1 C2 C3 0.5(3) . . . . ?
N1 C4 C5 C6 0.9(3) . . . . ?
N1 C4 C5 C10 -179.55(19) . . . . ?
N2 C6 C7 C8 0.3(3) . . . . ?
N3 C16 C17 C18 -34.7(3) . . . . ?
N3 C16 C17 C22 146.4(2) . . . . ?
C1 N1 C4 C3 1.1(2) . . . . ?
C1 N1 C4 C5 -175.0(2) . . . . ?
C1 C2 C3 C4 0.2(3) . . . . ?
C2 C3 C4 N1 -0.8(3) . . . . ?
C2 C3 C4 C5 175.2(2) . . . . ?
C3 C4 C5 C6 -174.5(2) . . . . ?
C3 C4 C5 C10 5.0(3) . . . . ?
C4 N1 C1 C2 -1.0(3) . . . . ?
C4 C5 C6 N2 -3.4(4) . . . . ?
C4 C5 C6 C7 177.6(2) . . . . ?
C4 C5 C10 C11 -110.3(2) . . . . ?
C4 C5 C10 C15 69.9(3) . . . . ?
C5 C6 C7 C8 179.4(2) . . . . ?
C5 C10 C11 C12 179.6(2) . . . . ?
C5 C10 C15 N3 0.9(3) . . . . ?
C5 C10 C15 C14 180.0(2) . . . . ?
C6 N2 C9 C8 -1.1(3) . . . . ?
C6 C5 C10 C11 69.3(3) . . . . ?
C6 C5 C10 C15 -110.5(2) . . . . ?
C6 C7 C8 C9 -0.9(3) . . . . ?
C7 C8 C9 N2 1.3(3) . . . . ?
C9 N2 C6 C5 -178.6(2) . . . . ?
C9 N2 C6 C7 0.5(2) . . . . ?
C10 C5 C6 N2 176.98(19) . . . . ?
C10 C5 C6 C7 -2.0(3) . . . . ?
C10 C11 C12 C13 0.4(4) . . . . ?
C11 C10 C15 N3 -178.9(2) . . . . ?
C11 C10 C15 C14 0.2(3) . . . . ?
C11 C12 C13 C14 0.4(4) . . . . ?
C12 C13 C14 C15 -0.8(4) . . . . ?
C13 C14 C15 N3 179.6(2) . . . . ?
C13 C14 C15 C10 0.5(3) . . . . ?
C15 N3 C16 O3 -7.1(4) . . . . ?
C15 N3 C16 C17 173.8(2) . . . . ?
C15 C10 C11 C12 -0.6(4) . . . . ?
C16 N3 C15 C10 -173.2(2) . . . . ?
C16 N3 C15 C14 7.7(4) . . . . ?
C16 C17 C18 C19 -178.6(2) . . . . ?
C16 C17 C22 C21 178.2(2) . . . . ?
C17 C18 C19 O4 -179.7(2) . . . . ?
C17 C18 C19 C20 0.7(3) . . . . ?
C18 C17 C22 C21 -0.7(3) . . . . ?
C18 C19 C20 C21 -1.2(3) . . . . ?
C19 C20 C21 C22 0.7(4) . . . . ?
C20 C21 C22 C17 0.2(4) . . . . ?
C22 C17 C18 C19 0.3(3) . . . . ?
C23 O4 C19 C18 0.0(3) . . . . ?
C23 O4 C19 C20 179.7(2) . . . . ?
C24 C25 C26 C27 177.1(2) . . . . ?
C25 C26 C27 O2 1.5(4) . . . . ?
C25 C26 C27 C28 -178.6(2) . . . . ?
